data_7124730
loop_
_publ_author_name
'Hellou, Nora'
'Jahier-Diallo, Claire'
'Basl\'e, Olivier'
'Srebro-Hooper, Monika'
'Toupet, Lo\"ic'
'Roisnel, Thierry'
'Caytan, Elsa'
'Roussel, Christian'
'Vanthuyne, Nicolas'
'Autschbach, Jochen'
'Mauduit, Marc'
'Crassous, Jeanne'

_publ_section_title
;
 Electronic and chiroptical properties of chiral cycloiridiated complexes
 bearing helicenic NHC ligands.
;
_journal_issue 59
_journal_name_full 'Chemical communications (Cambridge, England)'
_journal_page_first 9243
_journal_page_last 9246
_journal_paper_doi 10.1039/c6cc04257k
_journal_volume 52
_journal_year 2016
_chemical_absolute_configuration ad
_chemical_formula_sum 'C41 H36 Br Ir N2'
_chemical_formula_weight 828.83
_space_group_crystal_system orthorhombic
_space_group_IT_number 19
_space_group_name_Hall 'P 2ac 2ab'
_space_group_name_H-M_alt 'P 21 21 21'
_atom_sites_solution_hydrogens geom
_audit_block_doi 10.5517/cc14fn8h
_audit_creation_method SHELXL-2014/6
_audit_update_record
;
2015-03-24 deposited with the CCDC.
2016-06-22 downloaded from the CCDC.
;
_cell_angle_alpha 90
_cell_angle_beta 90
_cell_angle_gamma 90
_cell_formula_units_Z 4
_cell_length_a 13.7643(8)
_cell_length_b 14.1122(7)
_cell_length_c 16.9238(9)
_cell_measurement_reflns_used 48393
_cell_measurement_temperature 150(2)
_cell_measurement_theta_max 71.3920
_cell_measurement_theta_min 4.0490
_cell_volume 3287.4(3)
_computing_cell_refinement 'CrysAlis RED, Oxford Diffraction Ltd.,Version 1.171.37.35'
_computing_data_collection 'CrysAlis CCD, Oxford Diffraction Ltd.,Version 1.171.37.35'
_computing_data_reduction 'CrysAlis RED, Oxford Diffraction Ltd.,Version 1.171.37.35'
_computing_molecular_graphics 'MERCURY 3.3(CCDC, 2014)'
_computing_publication_material 'WINGX (Farrugia, 1999)'
_computing_structure_refinement 'SHELXL-2014/6 (Sheldrick, 2014)'
_computing_structure_solution 'SIR-97_(Altomare & al., 1999)'
_diffrn_ambient_temperature 150(2)
_diffrn_detector 'CCD plate'
_diffrn_detector_area_resol_mean 8.0662
_diffrn_detector_type EosS2
_diffrn_measured_fraction_theta_full 1.000
_diffrn_measured_fraction_theta_max 1.000
_diffrn_measurement_device 'four-circle diffractometer'
_diffrn_measurement_device_type 'SuperNova, Single source at offset, EosS2'
_diffrn_radiation_monochromator mirror
_diffrn_radiation_probe x-ray
_diffrn_radiation_type 'Cu K\a'
_diffrn_radiation_wavelength 1.54184
_diffrn_reflns_av_R_equivalents 0.0504
_diffrn_reflns_av_unetI/netI 0.0207
_diffrn_reflns_Laue_measured_fraction_full 1.000
_diffrn_reflns_Laue_measured_fraction_max 1.000
_diffrn_reflns_limit_h_max 16
_diffrn_reflns_limit_h_min -16
_diffrn_reflns_limit_k_max 17
_diffrn_reflns_limit_k_min -17
_diffrn_reflns_limit_l_max 20
_diffrn_reflns_limit_l_min -20
_diffrn_reflns_number 62658
_diffrn_reflns_point_group_measured_fraction_full 1.000
_diffrn_reflns_point_group_measured_fraction_max 0.999
_diffrn_reflns_theta_full 67.684
_diffrn_reflns_theta_max 71.277
_diffrn_reflns_theta_min 4.079
_diffrn_source_type 'SuperNova (Cu) X-ray Source'
_exptl_absorpt_coefficient_mu 9.522
_exptl_absorpt_correction_T_max 1.00000
_exptl_absorpt_correction_T_min 0.44333
_exptl_absorpt_correction_type multi-scan
_exptl_absorpt_process_details
;
CrysAlisPro, Agilent Technologies,
Version 1.171.37.35 (release 13-08-2014 CrysAlis171 .NET)
(compiled Aug 13 2014,18:06:01)
Empirical absorption correction using spherical harmonics,
 implemented in SCALE3 ABSPACK scaling algorithm.
;
_exptl_crystal_colour yellow
_exptl_crystal_density_diffrn 1.675
_exptl_crystal_description prism
_exptl_crystal_F_000 1632
_exptl_crystal_size_max 0.202
_exptl_crystal_size_mid 0.193
_exptl_crystal_size_min 0.091
_refine_diff_density_max 0.831
_refine_diff_density_min -1.109
_refine_diff_density_rms 0.090
_refine_ls_abs_structure_details
;
 Flack x determined using 2792 quotients [(I+)-(I-)]/[(I+)+(I-)]
 (Parsons, Flack and Wagner, Acta Cryst. B69 (2013) 249-259).
;
_refine_ls_abs_structure_Flack -0.018(3)
_refine_ls_extinction_coef 0.00021(3)
_refine_ls_extinction_expression Fc^*^=kFc[1+0.001xFc^2^\l^3^/sin(2\q)]^-1/4^
_refine_ls_extinction_method SHELXL
_refine_ls_goodness_of_fit_ref 1.044
_refine_ls_hydrogen_treatment constr
_refine_ls_matrix_type full
_refine_ls_number_parameters 413
_refine_ls_number_reflns 6378
_refine_ls_number_restraints 0
_refine_ls_restrained_S_all 1.044
_refine_ls_R_factor_all 0.0204
_refine_ls_R_factor_gt 0.0203
_refine_ls_shift/su_max 0.002
_refine_ls_shift/su_mean 0.000
_refine_ls_structure_factor_coef Fsqd
_refine_ls_weighting_details 'w=1/[\s^2^(Fo^2^)+(0.0321P)^2^+4.7495P] where P=(Fo^2^+2Fc^2^)/3'
_refine_ls_weighting_scheme calc
_refine_ls_wR_factor_gt 0.0544
_refine_ls_wR_factor_ref 0.0544
_reflns_Friedel_coverage 0.786
_reflns_Friedel_fraction_full 1.000
_reflns_Friedel_fraction_max 0.998
_reflns_number_gt 6369
_reflns_number_total 6378
_reflns_threshold_expression 'I > 2\s(I)'
_cod_data_source_file c6cc04257k2.cif
_cod_data_source_block shelx
_cod_database_code 7124730
_shelx_space_group_comment
;
The symmetry employed for this shelxl refinement is uniquely defined
by the following loop, which should always be used as a source of
symmetry information in preference to the above space-group names.
They are only intended as comments.
;
_shelxl_version_number 2014/6

loop_
_space_group_symop_operation_xyz
'x, y, z'
'-x+1/2, -y, z+1/2'
'x+1/2, -y+1/2, -z'
'-x, y+1/2, -z+1/2'

loop_
_atom_site_label
_atom_site_type_symbol
_atom_site_fract_x
_atom_site_fract_y
_atom_site_fract_z
_atom_site_U_iso_or_equiv
_atom_site_adp_type
_atom_site_occupancy
_atom_site_site_symmetry_order
_atom_site_calc_flag
_atom_site_refinement_flags_posn
_atom_site_refinement_flags_adp
Ir1 Ir 0.32855(2) 0.08760(2) 0.84818(2) 0.01290(7) Uani 1 1 d . .
Br1 Br 0.49865(4) 0.13206(4) 0.80533(3) 0.02611(13) Uani 1 1 d . .
N1 N 0.3821(3) -0.0900(3) 0.7533(3) 0.0234(9) Uani 1 1 d . .
N2 N 0.2617(3) -0.0155(3) 0.7025(3) 0.0210(9) Uani 1 1 d . .
C1 C 0.2110(4) 0.0644(4) 0.9298(3) 0.0210(11) Uani 1 1 d . .
C2 C 0.2478(4) 0.1591(4) 0.9452(3) 0.0183(10) Uani 1 1 d . .
C3 C 0.3466(4) 0.1508(4) 0.9681(3) 0.0187(10) Uani 1 1 d . .
C4 C 0.3705(4) 0.0506(4) 0.9736(3) 0.0210(10) Uani 1 1 d . .
C5 C 0.2865(4) -0.0024(4) 0.9520(3) 0.0214(11) Uani 1 1 d . .
C6 C 0.1070(4) 0.0399(5) 0.9140(4) 0.0345(14) Uani 1 1 d . .
H6A H 0.0711 0.0381 0.9640 0.052 Uiso 1 1 calc R U
H6B H 0.1035 -0.0222 0.8883 0.052 Uiso 1 1 calc R U
H6C H 0.0783 0.0879 0.8792 0.052 Uiso 1 1 calc R U
C7 C 0.1900(4) 0.2479(4) 0.9379(3) 0.0272(12) Uani 1 1 d . .
H7A H 0.1563 0.2605 0.9878 0.041 Uiso 1 1 calc R U
H7B H 0.1421 0.2407 0.8954 0.041 Uiso 1 1 calc R U
H7C H 0.2334 0.3008 0.9255 0.041 Uiso 1 1 calc R U
C8 C 0.4149(4) 0.2298(4) 0.9879(3) 0.0261(12) Uani 1 1 d . .
H8A H 0.3920 0.2885 0.9631 0.039 Uiso 1 1 calc R U
H8B H 0.4799 0.2145 0.9681 0.039 Uiso 1 1 calc R U
H8C H 0.4174 0.2381 1.0453 0.039 Uiso 1 1 calc R U
C9 C 0.4670(4) 0.0134(4) 1.0000(3) 0.0288(12) Uani 1 1 d . .
H9A H 0.4653 -0.0560 1.0009 0.043 Uiso 1 1 calc R U
H9B H 0.4814 0.0372 1.0532 0.043 Uiso 1 1 calc R U
H9C H 0.5176 0.0347 0.9633 0.043 Uiso 1 1 calc R U
C10 C 0.2746(5) -0.1074(4) 0.9546(4) 0.0334(14) Uani 1 1 d . .
H10A H 0.3379 -0.1372 0.9638 0.050 Uiso 1 1 calc R U
H10B H 0.2480 -0.1296 0.9041 0.050 Uiso 1 1 calc R U
H10C H 0.2300 -0.1244 0.9974 0.050 Uiso 1 1 calc R U
C11 C 0.4574(4) -0.1206(4) 0.8069(4) 0.0290(12) Uani 1 1 d . .
H11A H 0.4795 -0.0665 0.8385 0.044 Uiso 1 1 calc R U
H11B H 0.5122 -0.1461 0.7766 0.044 Uiso 1 1 calc R U
H11C H 0.4318 -0.1698 0.8419 0.044 Uiso 1 1 calc R U
C12 C 0.3548(5) -0.1390(4) 0.6856(4) 0.0325(14) Uani 1 1 d . .
H12 H 0.3841 -0.1949 0.6655 0.039 Uiso 1 1 calc R U
C13 C 0.2798(5) -0.0929(4) 0.6542(4) 0.0325(12) Uani 1 1 d . .
H13 H 0.2453 -0.1097 0.6077 0.039 Uiso 1 1 calc R U
C14 C 0.3243(4) -0.0124(3) 0.7632(3) 0.0183(9) Uani 1 1 d . .
C15 C 0.1802(4) 0.0501(3) 0.6944(3) 0.0221(10) Uani 1 1 d . .
H15A H 0.1310 0.0353 0.7352 0.027 Uiso 1 1 calc R U
H15B H 0.1496 0.0408 0.6420 0.027 Uiso 1 1 calc R U
C16 C 0.2102(4) 0.1517(3) 0.7025(3) 0.0154(9) Uani 1 1 d . .
C17 C 0.2754(3) 0.1791(3) 0.7634(3) 0.0141(9) Uani 1 1 d . .
C18 C 0.3002(3) 0.2739(3) 0.7663(3) 0.0157(9) Uani 1 1 d . .
H18 H 0.3450 0.2943 0.8055 0.019 Uiso 1 1 calc R U
C19 C 0.2620(4) 0.3417(3) 0.7135(3) 0.0164(10) Uani 1 1 d . .
C20 C 0.2970(4) 0.4376(3) 0.7147(3) 0.0214(11) Uani 1 1 d . .
H20 H 0.3374 0.4584 0.7568 0.026 Uiso 1 1 calc R U
C21 C 0.2727(4) 0.4982(3) 0.6560(4) 0.0233(10) Uani 1 1 d . .
H21 H 0.3018 0.5592 0.6544 0.028 Uiso 1 1 calc R U
C22 C 0.2043(4) 0.4724(4) 0.5965(3) 0.0205(10) Uani 1 1 d . .
C23 C 0.1906(4) 0.5322(4) 0.5301(3) 0.0284(12) Uani 1 1 d . .
H23 H 0.2214 0.5924 0.5286 0.034 Uiso 1 1 calc R U
C24 C 0.1344(4) 0.5045(4) 0.4689(3) 0.0292(13) Uani 1 1 d . .
H24 H 0.1338 0.5407 0.4215 0.035 Uiso 1 1 calc R U
C25 C 0.0761(4) 0.4220(4) 0.4746(3) 0.0250(11) Uani 1 1 d . .
C26 C 0.0159(5) 0.3946(4) 0.4104(3) 0.0330(14) Uani 1 1 d . .
H26 H 0.0161 0.4310 0.3632 0.040 Uiso 1 1 calc R U
C27 C -0.0421(4) 0.3168(4) 0.4157(3) 0.0298(13) Uani 1 1 d . .
H27 H -0.0743 0.2935 0.3700 0.036 Uiso 1 1 calc R U
C28 C -0.0546(4) 0.2705(4) 0.4894(3) 0.0248(11) Uani 1 1 d . .
C29 C -0.1230(4) 0.1938(4) 0.4959(4) 0.0315(13) Uani 1 1 d . .
H29 H -0.1527 0.1694 0.4495 0.038 Uiso 1 1 calc R U
C30 C -0.1455(4) 0.1565(4) 0.5660(4) 0.0338(14) Uani 1 1 d . .
H30 H -0.1878 0.1034 0.5684 0.041 Uiso 1 1 calc R U
C31 C -0.1071(4) 0.1947(4) 0.6373(4) 0.0292(12) Uani 1 1 d . .
C32 C -0.1398(5) 0.1632(5) 0.7112(5) 0.0448(18) Uani 1 1 d . .
H32 H -0.1824 0.1104 0.7138 0.054 Uiso 1 1 calc R U
C33 C -0.1117(6) 0.2070(6) 0.7801(5) 0.052(2) Uani 1 1 d . .
H33 H -0.1331 0.1835 0.8298 0.062 Uiso 1 1 calc R U
C34 C -0.0509(5) 0.2870(5) 0.7764(4) 0.0351(14) Uani 1 1 d . .
H34 H -0.0339 0.3198 0.8234 0.042 Uiso 1 1 calc R U
C35 C -0.0164(4) 0.3175(4) 0.7053(3) 0.0237(11) Uani 1 1 d . .
H35 H 0.0245 0.3717 0.7039 0.028 Uiso 1 1 calc R U
C36 C -0.0395(4) 0.2707(4) 0.6334(3) 0.0216(11) Uani 1 1 d . .
C37 C -0.0029(4) 0.3013(3) 0.5571(3) 0.0191(10) Uani 1 1 d . .
C38 C 0.0758(4) 0.3674(4) 0.5457(3) 0.0183(10) Uani 1 1 d . .
C39 C 0.1549(3) 0.3846(3) 0.6011(3) 0.0172(9) Uani 1 1 d . .
C40 C 0.1928(3) 0.3144(3) 0.6559(3) 0.0154(9) Uani 1 1 d . .
C41 C 0.1715(3) 0.2167(3) 0.6517(3) 0.0166(8) Uani 1 1 d . .
H41 H 0.1283 0.1952 0.6117 0.020 Uiso 1 1 calc R U

loop_
_atom_site_aniso_label
_atom_site_aniso_U_11
_atom_site_aniso_U_22
_atom_site_aniso_U_33
_atom_site_aniso_U_23
_atom_site_aniso_U_13
_atom_site_aniso_U_12
Ir1 0.01211(10) 0.01499(9) 0.01161(10) 0.00168(7) -0.00130(7) -0.00021(7)
Br1 0.0206(3) 0.0307(3) 0.0270(3) 0.0048(2) 0.0020(2) 0.0000(2)
N1 0.029(2) 0.0183(19) 0.023(2) -0.0064(19) -0.0056(18) 0.0080(19)
N2 0.027(2) 0.0148(19) 0.021(2) -0.0021(17) -0.0080(18) 0.0033(17)
C1 0.015(2) 0.029(3) 0.019(2) 0.0026(19) 0.0080(18) -0.0049(19)
C2 0.019(2) 0.024(2) 0.012(2) -0.0014(19) 0.0065(19) 0.002(2)
C3 0.022(3) 0.027(2) 0.007(2) -0.0037(17) 0.0012(18) 0.001(2)
C4 0.026(3) 0.027(2) 0.010(2) 0.0062(19) -0.0005(19) -0.001(2)
C5 0.027(3) 0.025(3) 0.013(2) 0.011(2) 0.006(2) -0.003(2)
C6 0.018(3) 0.044(4) 0.041(4) 0.001(3) 0.003(2) -0.012(3)
C7 0.021(3) 0.032(3) 0.029(3) -0.007(2) 0.002(2) 0.006(2)
C8 0.025(3) 0.032(3) 0.021(3) -0.007(2) -0.005(2) -0.004(2)
C9 0.029(3) 0.040(3) 0.018(3) 0.005(2) -0.005(2) 0.004(2)
C10 0.038(3) 0.025(3) 0.037(3) 0.011(2) 0.006(3) -0.007(2)
C11 0.026(3) 0.028(3) 0.034(3) 0.002(2) -0.005(2) 0.010(2)
C12 0.044(4) 0.024(3) 0.029(3) -0.009(2) -0.007(3) 0.009(2)
C13 0.047(3) 0.024(2) 0.026(3) -0.013(3) -0.012(3) 0.007(2)
C14 0.021(2) 0.018(2) 0.016(2) 0.0012(17) -0.004(2) 0.001(2)
C15 0.021(3) 0.020(2) 0.025(3) 0.0007(19) -0.012(2) 0.002(2)
C16 0.014(2) 0.017(2) 0.015(2) 0.0008(18) -0.0010(18) 0.0003(17)
C17 0.012(2) 0.017(2) 0.013(2) 0.0012(17) -0.0023(17) -0.0020(18)
C18 0.012(2) 0.020(2) 0.015(2) -0.0006(18) -0.0016(17) -0.0003(17)
C19 0.014(2) 0.017(2) 0.018(2) 0.0001(18) 0.0011(18) -0.0003(18)
C20 0.019(2) 0.018(2) 0.027(3) -0.0001(19) -0.003(2) 0.0012(18)
C21 0.019(2) 0.016(2) 0.035(3) 0.003(2) 0.001(2) 0.0000(18)
C22 0.017(2) 0.020(2) 0.025(3) 0.004(2) 0.003(2) 0.0034(19)
C23 0.028(3) 0.023(2) 0.035(3) 0.011(2) 0.005(2) 0.006(2)
C24 0.034(3) 0.032(3) 0.022(3) 0.009(2) 0.005(2) 0.012(2)
C25 0.026(3) 0.029(3) 0.020(2) 0.004(2) 0.001(2) 0.016(2)
C26 0.042(3) 0.044(3) 0.013(2) 0.000(2) -0.005(2) 0.024(3)
C27 0.033(3) 0.038(3) 0.019(3) -0.008(2) -0.013(2) 0.017(3)
C28 0.021(3) 0.025(3) 0.028(3) -0.009(2) -0.009(2) 0.011(2)
C29 0.024(3) 0.036(3) 0.035(3) -0.011(3) -0.012(2) 0.007(2)
C30 0.019(3) 0.030(3) 0.052(4) -0.010(3) -0.008(2) -0.004(2)
C31 0.021(3) 0.031(3) 0.036(3) -0.005(2) -0.001(2) -0.001(2)
C32 0.040(4) 0.047(4) 0.048(4) -0.002(3) 0.008(3) -0.021(3)
C33 0.063(5) 0.056(5) 0.037(4) 0.004(3) 0.020(3) -0.027(4)
C34 0.034(3) 0.044(4) 0.027(3) -0.004(3) 0.007(2) -0.011(3)
C35 0.019(3) 0.030(3) 0.022(3) -0.001(2) 0.000(2) 0.000(2)
C36 0.014(2) 0.023(2) 0.028(3) -0.001(2) -0.0029(19) 0.0047(19)
C37 0.017(2) 0.021(2) 0.020(2) -0.0030(18) -0.006(2) 0.0104(19)
C38 0.018(2) 0.023(2) 0.013(2) -0.0003(19) -0.0003(19) 0.0103(19)
C39 0.015(2) 0.019(2) 0.017(2) 0.0022(17) 0.0000(18) 0.0036(17)
C40 0.012(2) 0.019(2) 0.016(2) 0.0030(19) 0.0015(18) 0.0031(16)
C41 0.013(2) 0.020(2) 0.017(2) -0.0014(17) -0.003(2) -0.0002(17)

loop_
_atom_type_symbol
_atom_type_description
_atom_type_scat_dispersion_real
_atom_type_scat_dispersion_imag
_atom_type_scat_source
C C 0.0181 0.0091 'International Tables Vol C Tables 4.2.6.8 and 6.1.1.4'
H H 0.0000 0.0000 'International Tables Vol C Tables 4.2.6.8 and 6.1.1.4'
N N 0.0311 0.0180 'International Tables Vol C Tables 4.2.6.8 and 6.1.1.4'
Br Br -0.6763 1.2805 'International Tables Vol C Tables 4.2.6.8 and 6.1.1.4'
Ir Ir -4.7710 6.5667 'International Tables Vol C Tables 4.2.6.8 and 6.1.1.4'

loop_
_geom_angle_atom_site_label_1
_geom_angle_atom_site_label_2
_geom_angle_atom_site_label_3
_geom_angle
C14 Ir1 C17 86.08(19)
C14 Ir1 C1 109.2(2)
C17 Ir1 C1 106.0(2)
C14 Ir1 C2 146.0(2)
C17 Ir1 C2 93.01(18)
C1 Ir1 C2 38.72(19)
C14 Ir1 C3 158.79(18)
C17 Ir1 C3 114.95(18)
C1 Ir1 C3 63.93(19)
C2 Ir1 C3 37.14(19)
C14 Ir1 C5 98.90(19)
C17 Ir1 C5 143.8(2)
C1 Ir1 C5 38.5(2)
C2 Ir1 C5 63.25(19)
C3 Ir1 C5 62.80(19)
C14 Ir1 C4 121.03(19)
C17 Ir1 C4 152.6(2)
C1 Ir1 C4 63.5(2)
C2 Ir1 C4 62.57(19)
C3 Ir1 C4 37.79(19)
C5 Ir1 C4 36.9(2)
C14 Ir1 Br1 89.78(16)
C17 Ir1 Br1 88.49(13)
C1 Ir1 Br1 156.51(15)
C2 Ir1 Br1 124.16(14)
C3 Ir1 Br1 93.35(13)
C5 Ir1 Br1 127.11(14)
C4 Ir1 Br1 95.15(14)
C14 N1 C12 110.0(4)
C14 N1 C11 125.6(4)
C12 N1 C11 124.3(5)
C14 N2 C13 111.2(4)
C14 N2 C15 123.0(4)
C13 N2 C15 125.6(4)
C5 C1 C2 107.6(5)
C5 C1 C6 125.5(5)
C2 C1 C6 125.2(5)
C5 C1 Ir1 74.2(3)
C2 C1 Ir1 73.4(3)
C6 C1 Ir1 129.7(4)
C3 C2 C1 107.9(5)
C3 C2 C7 127.2(5)
C1 C2 C7 125.0(5)
C3 C2 Ir1 71.6(3)
C1 C2 Ir1 67.9(3)
C7 C2 Ir1 125.9(4)
C2 C3 C4 108.3(5)
C2 C3 C8 127.0(5)
C4 C3 C8 124.6(5)
C2 C3 Ir1 71.2(3)
C4 C3 Ir1 72.2(3)
C8 C3 Ir1 124.9(3)
C5 C4 C3 108.1(5)
C5 C4 C9 127.8(5)
C3 C4 C9 124.1(5)
C5 C4 Ir1 70.9(3)
C3 C4 Ir1 70.0(3)
C9 C4 Ir1 126.0(4)
C4 C5 C1 107.8(4)
C4 C5 C10 127.2(5)
C1 C5 C10 125.0(5)
C4 C5 Ir1 72.2(3)
C1 C5 Ir1 67.3(3)
C10 C5 Ir1 127.8(4)
C1 C6 H6A 109.5
C1 C6 H6B 109.5
H6A C6 H6B 109.5
C1 C6 H6C 109.5
H6A C6 H6C 109.5
H6B C6 H6C 109.5
C2 C7 H7A 109.5
C2 C7 H7B 109.5
H7A C7 H7B 109.5
C2 C7 H7C 109.5
H7A C7 H7C 109.5
H7B C7 H7C 109.5
C3 C8 H8A 109.5
C3 C8 H8B 109.5
H8A C8 H8B 109.5
C3 C8 H8C 109.5
H8A C8 H8C 109.5
H8B C8 H8C 109.5
C4 C9 H9A 109.5
C4 C9 H9B 109.5
H9A C9 H9B 109.5
C4 C9 H9C 109.5
H9A C9 H9C 109.5
H9B C9 H9C 109.5
C5 C10 H10A 109.5
C5 C10 H10B 109.5
H10A C10 H10B 109.5
C5 C10 H10C 109.5
H10A C10 H10C 109.5
H10B C10 H10C 109.5
N1 C11 H11A 109.5
N1 C11 H11B 109.5
H11A C11 H11B 109.5
N1 C11 H11C 109.5
H11A C11 H11C 109.5
H11B C11 H11C 109.5
C13 C12 N1 107.2(5)
C13 C12 H12 126.4
N1 C12 H12 126.4
C12 C13 N2 106.8(5)
C12 C13 H13 126.6
N2 C13 H13 126.6
N2 C14 N1 104.7(4)
N2 C14 Ir1 126.0(4)
N1 C14 Ir1 129.2(4)
N2 C15 C16 112.7(4)
N2 C15 H15A 109.0
C16 C15 H15A 109.0
N2 C15 H15B 109.0
C16 C15 H15B 109.0
H15A C15 H15B 107.8
C41 C16 C17 121.4(4)
C41 C16 C15 118.6(4)
C17 C16 C15 120.0(4)
C18 C17 C16 116.4(4)
C18 C17 Ir1 119.6(3)
C16 C17 Ir1 124.0(3)
C17 C18 C19 122.9(4)
C17 C18 H18 118.6
C19 C18 H18 118.6
C18 C19 C40 120.1(4)
C18 C19 C20 120.3(4)
C40 C19 C20 119.4(4)
C21 C20 C19 120.2(5)
C21 C20 H20 119.9
C19 C20 H20 119.9
C20 C21 C22 121.4(5)
C20 C21 H21 119.3
C22 C21 H21 119.3
C39 C22 C23 120.0(5)
C39 C22 C21 120.1(5)
C23 C22 C21 119.7(5)
C24 C23 C22 120.8(5)
C24 C23 H23 119.6
C22 C23 H23 119.6
C23 C24 C25 120.6(5)
C23 C24 H24 119.7
C25 C24 H24 119.7
C24 C25 C26 120.1(5)
C24 C25 C38 120.2(5)
C26 C25 C38 119.7(5)
C27 C26 C25 120.7(5)
C27 C26 H26 119.6
C25 C26 H26 119.6
C26 C27 C28 120.1(5)
C26 C27 H27 119.9
C28 C27 H27 119.9
C37 C28 C27 120.5(5)
C37 C28 C29 119.9(5)
C27 C28 C29 119.6(5)
C30 C29 C28 121.1(6)
C30 C29 H29 119.4
C28 C29 H29 119.4
C29 C30 C31 121.2(6)
C29 C30 H30 119.4
C31 C30 H30 119.4
C32 C31 C30 121.2(6)
C32 C31 C36 119.3(6)
C30 C31 C36 119.3(6)
C33 C32 C31 121.7(6)
C33 C32 H32 119.2
C31 C32 H32 119.2
C32 C33 C34 119.3(6)
C32 C33 H33 120.4
C34 C33 H33 120.4
C35 C34 C33 120.1(6)
C35 C34 H34 120.0
C33 C34 H34 120.0
C34 C35 C36 122.1(5)
C34 C35 H35 119.0
C36 C35 H35 119.0
C35 C36 C31 117.2(5)
C35 C36 C37 123.1(5)
C31 C36 C37 119.5(5)
C28 C37 C38 117.9(5)
C28 C37 C36 116.9(5)
C38 C37 C36 124.9(4)
C25 C38 C37 117.7(5)
C25 C38 C39 116.7(5)
C37 C38 C39 125.7(4)
C22 C39 C40 117.3(4)
C22 C39 C38 118.0(4)
C40 C39 C38 124.4(4)
C41 C40 C19 116.1(4)
C41 C40 C39 124.0(4)
C19 C40 C39 119.7(4)
C16 C41 C40 122.9(4)
C16 C41 H41 118.5
C40 C41 H41 118.5

loop_
_geom_bond_atom_site_label_1
_geom_bond_atom_site_label_2
_geom_bond_distance
Ir1 C14 2.016(5)
Ir1 C17 2.064(5)
Ir1 C1 2.152(5)
Ir1 C2 2.225(5)
Ir1 C3 2.230(5)
Ir1 C5 2.245(5)
Ir1 C4 2.261(5)
Ir1 Br1 2.5301(6)
N1 C14 1.364(7)
N1 C12 1.390(7)
N1 C11 1.443(7)
N2 C14 1.341(7)
N2 C13 1.386(7)
N2 C15 1.461(6)
C1 C5 1.452(8)
C1 C2 1.453(7)
C1 C6 1.497(7)
C2 C3 1.419(7)
C2 C7 1.489(7)
C3 C4 1.455(7)
C3 C8 1.496(7)
C4 C5 1.425(8)
C4 C9 1.497(8)
C5 C10 1.491(7)
C6 H6A 0.9800
C6 H6B 0.9800
C6 H6C 0.9800
C7 H7A 0.9800
C7 H7B 0.9800
C7 H7C 0.9800
C8 H8A 0.9800
C8 H8B 0.9800
C8 H8C 0.9800
C9 H9A 0.9800
C9 H9B 0.9800
C9 H9C 0.9800
C10 H10A 0.9800
C10 H10B 0.9800
C10 H10C 0.9800
C11 H11A 0.9800
C11 H11B 0.9800
C11 H11C 0.9800
C12 C13 1.330(8)
C12 H12 0.9500
C13 H13 0.9500
C15 C16 1.499(6)
C15 H15A 0.9900
C15 H15B 0.9900
C16 C41 1.365(7)
C16 C17 1.421(7)
C17 C18 1.382(7)
C18 C19 1.410(7)
C18 H18 0.9500
C19 C40 1.417(7)
C19 C20 1.436(7)
C20 C21 1.353(8)
C20 H20 0.9500
C21 C22 1.426(8)
C21 H21 0.9500
C22 C39 1.416(7)
C22 C23 1.418(7)
C23 C24 1.351(9)
C23 H23 0.9500
C24 C25 1.417(9)
C24 H24 0.9500
C25 C26 1.422(8)
C25 C38 1.429(7)
C26 C27 1.360(9)
C26 H26 0.9500
C27 C28 1.419(8)
C27 H27 0.9500
C28 C37 1.418(7)
C28 C29 1.438(9)
C29 C30 1.335(10)
C29 H29 0.9500
C30 C31 1.422(9)
C30 H30 0.9500
C31 C32 1.402(10)
C31 C36 1.422(8)
C32 C33 1.375(11)
C32 H32 0.9500
C33 C34 1.406(9)
C33 H33 0.9500
C34 C35 1.362(8)
C34 H34 0.9500
C35 C36 1.420(7)
C35 H35 0.9500
C36 C37 1.452(7)
C37 C38 1.441(8)
C38 C39 1.457(7)
C39 C40 1.454(6)
C40 C41 1.411(6)
C41 H41 0.9500

loop_
_geom_torsion_atom_site_label_1
_geom_torsion_atom_site_label_2
_geom_torsion_atom_site_label_3
_geom_torsion_atom_site_label_4
_geom_torsion
C5 C1 C2 C3 6.1(5)
C6 C1 C2 C3 172.0(5)
Ir1 C1 C2 C3 -60.8(3)
C5 C1 C2 C7 -173.9(5)
C6 C1 C2 C7 -8.0(8)
Ir1 C1 C2 C7 119.3(5)
C5 C1 C2 Ir1 66.9(3)
C6 C1 C2 Ir1 -127.2(6)
C1 C2 C3 C4 -4.7(5)
C7 C2 C3 C4 175.3(5)
Ir1 C2 C3 C4 -63.1(3)
C1 C2 C3 C8 178.4(5)
C7 C2 C3 C8 -1.6(8)
Ir1 C2 C3 C8 120.0(5)
C1 C2 C3 Ir1 58.5(3)
C7 C2 C3 Ir1 -121.6(5)
C2 C3 C4 C5 1.5(6)
C8 C3 C4 C5 178.5(5)
Ir1 C3 C4 C5 -61.0(3)
C2 C3 C4 C9 -176.9(5)
C8 C3 C4 C9 0.1(8)
Ir1 C3 C4 C9 120.6(5)
C2 C3 C4 Ir1 62.5(3)
C8 C3 C4 Ir1 -120.5(5)
C3 C4 C5 C1 2.3(6)
C9 C4 C5 C1 -179.4(5)
Ir1 C4 C5 C1 -58.1(3)
C3 C4 C5 C10 -175.2(5)
C9 C4 C5 C10 3.0(9)
Ir1 C4 C5 C10 124.4(6)
C3 C4 C5 Ir1 60.4(3)
C9 C4 C5 Ir1 -121.3(5)
C2 C1 C5 C4 -5.1(5)
C6 C1 C5 C4 -171.0(5)
Ir1 C1 C5 C4 61.1(3)
C2 C1 C5 C10 172.5(5)
C6 C1 C5 C10 6.6(9)
Ir1 C1 C5 C10 -121.3(5)
C2 C1 C5 Ir1 -66.3(3)
C6 C1 C5 Ir1 127.8(6)
C14 N1 C12 C13 -0.7(7)
C11 N1 C12 C13 176.2(6)
N1 C12 C13 N2 0.3(7)
C14 N2 C13 C12 0.2(7)
C15 N2 C13 C12 -174.2(5)
C13 N2 C14 N1 -0.7(6)
C15 N2 C14 N1 173.9(5)
C13 N2 C14 Ir1 179.0(4)
C15 N2 C14 Ir1 -6.4(7)
C12 N1 C14 N2 0.9(6)
C11 N1 C14 N2 -176.1(5)
C12 N1 C14 Ir1 -178.8(4)
C11 N1 C14 Ir1 4.3(8)
C14 N2 C15 C16 50.9(7)
C13 N2 C15 C16 -135.3(6)
N2 C15 C16 C41 137.8(5)
N2 C15 C16 C17 -44.0(7)
C41 C16 C17 C18 -2.5(7)
C15 C16 C17 C18 179.3(5)
C41 C16 C17 Ir1 174.9(4)
C15 C16 C17 Ir1 -3.3(7)
C16 C17 C18 C19 1.6(7)
Ir1 C17 C18 C19 -175.9(4)
C17 C18 C19 C40 2.0(7)
C17 C18 C19 C20 -174.4(5)
C18 C19 C20 C21 168.9(5)
C40 C19 C20 C21 -7.5(8)
C19 C20 C21 C22 6.7(8)
C20 C21 C22 C39 4.6(8)
C20 C21 C22 C23 -171.2(5)
C39 C22 C23 C24 -3.1(8)
C21 C22 C23 C24 172.7(5)
C22 C23 C24 C25 9.6(9)
C23 C24 C25 C26 178.8(5)
C23 C24 C25 C38 0.4(8)
C24 C25 C26 C27 -178.5(5)
C38 C25 C26 C27 -0.1(8)
C25 C26 C27 C28 9.8(8)
C26 C27 C28 C37 -3.6(8)
C26 C27 C28 C29 174.2(5)
C37 C28 C29 C30 6.2(8)
C27 C28 C29 C30 -171.6(6)
C28 C29 C30 C31 3.8(9)
C29 C30 C31 C32 172.0(7)
C29 C30 C31 C36 -3.5(9)
C30 C31 C32 C33 -172.4(8)
C36 C31 C32 C33 3.1(11)
C31 C32 C33 C34 1.9(13)
C32 C33 C34 C35 -3.4(12)
C33 C34 C35 C36 -0.1(10)
C34 C35 C36 C31 5.0(8)
C34 C35 C36 C37 -179.4(6)
C32 C31 C36 C35 -6.4(8)
C30 C31 C36 C35 169.2(5)
C32 C31 C36 C37 177.8(6)
C30 C31 C36 C37 -6.6(8)
C27 C28 C37 C38 -12.1(7)
C29 C28 C37 C38 170.2(5)
C27 C28 C37 C36 162.1(5)
C29 C28 C37 C36 -15.6(7)
C35 C36 C37 C28 -159.7(5)
C31 C36 C37 C28 15.8(7)
C35 C36 C37 C38 14.1(8)
C31 C36 C37 C38 -170.4(5)
C24 C25 C38 C37 163.0(5)
C26 C25 C38 C37 -15.4(7)
C24 C25 C38 C39 -16.2(7)
C26 C25 C38 C39 165.4(5)
C28 C37 C38 C25 21.1(7)
C36 C37 C38 C25 -152.6(5)
C28 C37 C38 C39 -159.8(5)
C36 C37 C38 C39 26.5(8)
C23 C22 C39 C40 161.3(5)
C21 C22 C39 C40 -14.4(7)
C23 C22 C39 C38 -13.0(7)
C21 C22 C39 C38 171.2(5)
C25 C38 C39 C22 22.2(7)
C37 C38 C39 C22 -157.0(5)
C25 C38 C39 C40 -151.8(5)
C37 C38 C39 C40 29.1(8)
C18 C19 C40 C41 -4.4(7)
C20 C19 C40 C41 172.0(4)
C18 C19 C40 C39 -179.2(4)
C20 C19 C40 C39 -2.8(7)
C22 C39 C40 C41 -160.8(5)
C38 C39 C40 C41 13.1(8)
C22 C39 C40 C19 13.5(7)
C38 C39 C40 C19 -172.6(4)
C17 C16 C41 C40 -0.1(8)
C15 C16 C41 C40 178.1(5)
C19 C40 C41 C16 3.6(7)
C39 C40 C41 C16 178.1(5)
